data_7240427
loop_
_publ_author_name
'Hulushe, Siya T.'
'Manyeruke, Meloddy H.'
'Louzada, Marcel'
'Rigin, Sergei'
'Hosten, Eric C.'
'Watkins, Gareth M.'

_publ_section_title
;
 Exploring intermolecular contacts in multi-substituted benzaldehyde
 derivatives: X-ray, Hirshfeld surface and lattice energy analyses
;
_journal_issue 29
_journal_name_full 'RSC Advances'
_journal_page_first 16861
_journal_page_last 16874
_journal_paper_doi 10.1039/C9RA10752E
_journal_volume 10
_journal_year 2020
_chemical_formula_moiety 'C14 H12 O2'
_chemical_formula_sum 'C14 H12 O2'
_chemical_formula_weight 212.24
_chemical_melting_point 373
_chemical_name_common 4-(benzyloxy)benzaldehyde
_chemical_name_systematic 4-(phenylmethoxybenzaldehyde
_space_group_crystal_system orthorhombic
_space_group_IT_number 33
_space_group_name_Hall 'P 2c -2n'
_space_group_name_H-M_alt 'P n a 21'
_atom_sites_solution_hydrogens geom
_audit_creation_method SHELXL-2018/3
_audit_update_record
;
2020-02-22 deposited with the CCDC.	2020-04-02 downloaded from the CCDC.
;
_cell_angle_alpha 90
_cell_angle_beta 90
_cell_angle_gamma 90
_cell_formula_units_Z 4
_cell_length_a 11.5088(5)
_cell_length_b 12.9889(6)
_cell_length_c 7.2608(4)
_cell_measurement_reflns_used 9954
_cell_measurement_temperature 200(2)
_cell_measurement_theta_max 28.25
_cell_measurement_theta_min 2.36
_cell_volume 1085.39(9)
_computing_cell_refinement 'APEX2 v2011.4-1 (Bruker AXS)'
_computing_data_collection 'Bruker Instrument Service v2011.4.0.0'
_computing_data_reduction 'SAINT V7.68A (Bruker AXS, 2009)'
_computing_molecular_graphics 'Ortep-3 for Windows (Farrugia, 2012)'
_computing_publication_material 'PLATON (Spek, 2009) and MERCURY (Macrae, 2008)'
_computing_structure_refinement 'SHELXL-2018/3 (Sheldrick, 2015) and ShelXle (H\"ubschle, 2011)'
_computing_structure_solution 'SHELXT-2018/2 (Sheldrick, 2015)'
_diffrn_ambient_temperature 200(2)
_diffrn_detector_area_resol_mean 8.3333
_diffrn_measured_fraction_theta_full 0.999
_diffrn_measured_fraction_theta_max 0.999
_diffrn_measurement_device_type 'Bruker APEX-II CCD'
_diffrn_measurement_method '\f and \w scans'
_diffrn_radiation_monochromator graphite
_diffrn_radiation_source 'sealed tube'
_diffrn_radiation_type MoK\a
_diffrn_radiation_wavelength 0.71073
_diffrn_reflns_av_R_equivalents 0.0152
_diffrn_reflns_av_unetI/netI 0.0090
_diffrn_reflns_Laue_measured_fraction_full 0.999
_diffrn_reflns_Laue_measured_fraction_max 0.999
_diffrn_reflns_limit_h_max 15
_diffrn_reflns_limit_h_min -14
_diffrn_reflns_limit_k_max 17
_diffrn_reflns_limit_k_min -17
_diffrn_reflns_limit_l_max 9
_diffrn_reflns_limit_l_min -9
_diffrn_reflns_number 19779
_diffrn_reflns_point_group_measured_fraction_full 0.999
_diffrn_reflns_point_group_measured_fraction_max 0.998
_diffrn_reflns_theta_full 25.242
_diffrn_reflns_theta_max 28.319
_diffrn_reflns_theta_min 2.364
_exptl_absorpt_coefficient_mu 0.086
_exptl_absorpt_correction_T_max 1.0000
_exptl_absorpt_correction_T_min 0.9404
_exptl_absorpt_correction_type numerical
_exptl_absorpt_process_details 'SADABS V2008/1 (Bruker AXS)'
_exptl_crystal_colour off-white
_exptl_crystal_density_diffrn 1.299
_exptl_crystal_density_method 'not measured'
_exptl_crystal_description block
_exptl_crystal_F_000 448
_exptl_crystal_recrystallization_method 'Re-crystallisation from solvent: Hexane/water'
_exptl_crystal_size_max 0.620
_exptl_crystal_size_mid 0.255
_exptl_crystal_size_min 0.190
_refine_diff_density_max 0.212
_refine_diff_density_min -0.159
_refine_diff_density_rms 0.031
_refine_ls_abs_structure_details
;
 Flack x determined using 1155 quotients [(I+)-(I-)]/[(I+)+(I-)]
 (Parsons, Flack and Wagner, Acta Cryst. B69 (2013) 249-259).
;
_refine_ls_abs_structure_Flack -0.01(15)
_refine_ls_extinction_method none
_refine_ls_goodness_of_fit_ref 1.047
_refine_ls_hydrogen_treatment constr
_refine_ls_matrix_type full
_refine_ls_number_parameters 145
_refine_ls_number_reflns 2698
_refine_ls_number_restraints 1
_refine_ls_restrained_S_all 1.047
_refine_ls_R_factor_all 0.0315
_refine_ls_R_factor_gt 0.0295
_refine_ls_shift/su_max 0.000
_refine_ls_shift/su_mean 0.000
_refine_ls_structure_factor_coef Fsqd
_refine_ls_weighting_details 'w=1/[\s^2^(Fo^2^)+(0.0474P)^2^+0.1324P] where P=(Fo^2^+2Fc^2^)/3'
_refine_ls_weighting_scheme calc
_refine_ls_wR_factor_gt 0.0800
_refine_ls_wR_factor_ref 0.0822
_reflns_Friedel_coverage 0.853
_reflns_Friedel_fraction_full 0.999
_reflns_Friedel_fraction_max 0.996
_reflns_number_gt 2581
_reflns_number_total 2698
_reflns_threshold_expression 'I > 2\s(I)'
_cod_data_source_file c9ra10752e2.cif
_cod_data_source_block ia376
_cod_depositor_comments 'Adding full bibliography for 7240424--7240429.cif.'
_cod_database_code 7240427
_shelx_shelxl_version_number 2018/3
_shelx_space_group_comment
;
The symmetry employed for this shelxl refinement is uniquely defined
by the following loop, which should always be used as a source of
symmetry information in preference to the above space-group names.
They are only intended as comments.
;
_shelx_estimated_absorpt_t_min 0.949
_shelx_estimated_absorpt_t_max 0.984

loop_
_space_group_symop_operation_xyz
'x, y, z'
'-x, -y, z+1/2'
'x+1/2, -y+1/2, z'
'-x+1/2, y+1/2, z+1/2'

loop_
_atom_site_label
_atom_site_type_symbol
_atom_site_fract_x
_atom_site_fract_y
_atom_site_fract_z
_atom_site_U_iso_or_equiv
_atom_site_adp_type
_atom_site_occupancy
_atom_site_site_symmetry_order
_atom_site_calc_flag
_atom_site_refinement_flags_posn
_atom_site_refinement_flags_adp
_atom_site_refinement_flags_occupancy
_atom_site_disorder_assembly
_atom_site_disorder_group
O1 O 0.81084(10) 0.92174(9) 0.4508(2) 0.0499(3) Uani 1 1 d . . . . .
O2 O 0.63665(9) 0.45545(8) 0.46188(17) 0.0351(3) Uani 1 1 d . . . . .
C1 C 0.73385(14) 0.87609(12) 0.5283(2) 0.0366(3) Uani 1 1 d . . . . .
H1 H 0.683842 0.915339 0.605181 0.044 Uiso 1 1 calc R U . . .
C2 C 0.53982(12) 0.41118(11) 0.5564(2) 0.0307(3) Uani 1 1 d . . . . .
H2A H 0.466725 0.442683 0.511732 0.037 Uiso 1 1 calc R U . . .
H2B H 0.546465 0.424734 0.690125 0.037 Uiso 1 1 calc R U . . .
C11 C 0.65585(12) 0.55785(10) 0.4861(2) 0.0284(3) Uani 1 1 d . . . . .
C12 C 0.58165(12) 0.62323(11) 0.5821(2) 0.0309(3) Uani 1 1 d . . . . .
H12 H 0.512705 0.597536 0.637437 0.037 Uiso 1 1 calc R U . . .
C13 C 0.61041(13) 0.72668(12) 0.5953(2) 0.0318(3) Uani 1 1 d . . . . .
H13 H 0.560573 0.771972 0.660995 0.038 Uiso 1 1 calc R U . . .
C14 C 0.71048(12) 0.76520(10) 0.5145(2) 0.0284(3) Uani 1 1 d . . . . .
C15 C 0.78471(12) 0.69866(11) 0.4198(2) 0.0309(3) Uani 1 1 d . . . . .
H15 H 0.853959 0.724351 0.365386 0.037 Uiso 1 1 calc R U . . .
C16 C 0.75751(13) 0.59610(11) 0.4053(2) 0.0316(3) Uani 1 1 d . . . . .
H16 H 0.807838 0.550923 0.340330 0.038 Uiso 1 1 calc R U . . .
C21 C 0.53760(12) 0.29706(10) 0.52212(19) 0.0269(3) Uani 1 1 d . . . . .
C22 C 0.62829(12) 0.24426(11) 0.4382(2) 0.0310(3) Uani 1 1 d . . . . .
H22 H 0.695453 0.280671 0.398962 0.037 Uiso 1 1 calc R U . . .
C23 C 0.62131(14) 0.13865(12) 0.4115(2) 0.0376(4) Uani 1 1 d . . . . .
H23 H 0.683447 0.103097 0.353410 0.045 Uiso 1 1 calc R U . . .
C24 C 0.52372(15) 0.08485(12) 0.4695(3) 0.0402(4) Uani 1 1 d . . . . .
H24 H 0.518799 0.012617 0.450541 0.048 Uiso 1 1 calc R U . . .
C25 C 0.43379(15) 0.13668(12) 0.5548(3) 0.0400(4) Uani 1 1 d . . . . .
H25 H 0.367306 0.099935 0.595960 0.048 Uiso 1 1 calc R U . . .
C26 C 0.44051(13) 0.24225(12) 0.5804(2) 0.0344(3) Uani 1 1 d . . . . .
H26 H 0.378151 0.277546 0.638446 0.041 Uiso 1 1 calc R U . . .

loop_
_atom_site_aniso_label
_atom_site_aniso_U_11
_atom_site_aniso_U_22
_atom_site_aniso_U_33
_atom_site_aniso_U_23
_atom_site_aniso_U_13
_atom_site_aniso_U_12
O1 0.0467(7) 0.0349(6) 0.0682(9) 0.0027(6) 0.0040(7) -0.0081(5)
O2 0.0369(5) 0.0272(5) 0.0411(6) -0.0043(5) 0.0127(5) -0.0032(4)
C1 0.0368(8) 0.0306(7) 0.0424(9) -0.0039(7) -0.0046(7) 0.0002(6)
C2 0.0300(7) 0.0294(7) 0.0328(8) -0.0020(6) 0.0045(6) -0.0010(5)
C11 0.0307(6) 0.0267(6) 0.0279(7) -0.0013(5) 0.0014(5) 0.0000(5)
C12 0.0277(6) 0.0326(7) 0.0324(7) -0.0036(6) 0.0050(6) -0.0016(5)
C13 0.0323(7) 0.0320(7) 0.0312(7) -0.0059(6) 0.0029(6) 0.0030(6)
C14 0.0303(7) 0.0272(6) 0.0278(6) -0.0007(6) -0.0037(5) 0.0004(5)
C15 0.0275(6) 0.0334(7) 0.0318(7) 0.0024(6) 0.0030(6) -0.0005(5)
C16 0.0309(7) 0.0305(7) 0.0335(7) -0.0013(6) 0.0061(6) 0.0041(5)
C21 0.0266(6) 0.0283(6) 0.0257(7) 0.0010(5) -0.0023(5) 0.0009(5)
C22 0.0273(6) 0.0320(7) 0.0336(8) 0.0015(6) 0.0019(5) 0.0009(5)
C23 0.0345(7) 0.0340(8) 0.0443(10) -0.0016(7) 0.0010(7) 0.0084(6)
C24 0.0450(9) 0.0265(6) 0.0493(10) 0.0026(7) -0.0046(8) 0.0006(6)
C25 0.0366(8) 0.0362(8) 0.0472(10) 0.0054(7) 0.0019(7) -0.0071(6)
C26 0.0296(6) 0.0367(7) 0.0368(8) 0.0003(7) 0.0055(6) -0.0011(6)

loop_
_atom_type_symbol
_atom_type_description
_atom_type_scat_dispersion_real
_atom_type_scat_dispersion_imag
_atom_type_scat_source
C C 0.0033 0.0016 'International Tables Vol C Tables 4.2.6.8 and 6.1.1.4'
H H 0.0000 0.0000 'International Tables Vol C Tables 4.2.6.8 and 6.1.1.4'
O O 0.0106 0.0060 'International Tables Vol C Tables 4.2.6.8 and 6.1.1.4'

loop_
_geom_angle_atom_site_label_1
_geom_angle_atom_site_label_2
_geom_angle_atom_site_label_3
_geom_angle
_geom_angle_site_symmetry_1
_geom_angle_site_symmetry_3
_geom_angle_publ_flag
C11 O2 C2 117.28(11) . . ?
O1 C1 C14 125.80(16) . . ?
O1 C1 H1 117.1 . . ?
C14 C1 H1 117.1 . . ?
O2 C2 C21 109.30(11) . . ?
O2 C2 H2A 109.8 . . ?
C21 C2 H2A 109.8 . . ?
O2 C2 H2B 109.8 . . ?
C21 C2 H2B 109.8 . . ?
H2A C2 H2B 108.3 . . ?
O2 C11 C12 124.18(12) . . ?
O2 C11 C16 115.41(12) . . ?
C12 C11 C16 120.41(13) . . ?
C13 C12 C11 118.64(13) . . ?
C13 C12 H12 120.7 . . ?
C11 C12 H12 120.7 . . ?
C14 C13 C12 121.24(13) . . ?
C14 C13 H13 119.4 . . ?
C12 C13 H13 119.4 . . ?
C13 C14 C15 119.56(12) . . ?
C13 C14 C1 118.50(13) . . ?
C15 C14 C1 121.92(13) . . ?
C16 C15 C14 119.93(13) . . ?
C16 C15 H15 120.0 . . ?
C14 C15 H15 120.0 . . ?
C15 C16 C11 120.21(13) . . ?
C15 C16 H16 119.9 . . ?
C11 C16 H16 119.9 . . ?
C22 C21 C26 118.96(13) . . ?
C22 C21 C2 123.12(12) . . ?
C26 C21 C2 117.90(13) . . ?
C23 C22 C21 120.38(13) . . ?
C23 C22 H22 119.8 . . ?
C21 C22 H22 119.8 . . ?
C22 C23 C24 120.13(14) . . ?
C22 C23 H23 119.9 . . ?
C24 C23 H23 119.9 . . ?
C25 C24 C23 119.80(14) . . ?
C25 C24 H24 120.1 . . ?
C23 C24 H24 120.1 . . ?
C24 C25 C26 120.04(14) . . ?
C24 C25 H25 120.0 . . ?
C26 C25 H25 120.0 . . ?
C25 C26 C21 120.68(14) . . ?
C25 C26 H26 119.7 . . ?
C21 C26 H26 119.7 . . ?

loop_
_geom_bond_atom_site_label_1
_geom_bond_atom_site_label_2
_geom_bond_distance
_geom_bond_site_symmetry_2
_geom_bond_publ_flag
O1 C1 1.206(2) . ?
O2 C11 1.3597(16) . ?
O2 C2 1.4294(17) . ?
C1 C14 1.4686(19) . ?
C1 H1 0.9500 . ?
C2 C21 1.5031(18) . ?
C2 H2A 0.9900 . ?
C2 H2B 0.9900 . ?
C11 C12 1.3916(19) . ?
C11 C16 1.400(2) . ?
C12 C13 1.387(2) . ?
C12 H12 0.9500 . ?
C13 C14 1.386(2) . ?
C13 H13 0.9500 . ?
C14 C15 1.396(2) . ?
C15 C16 1.372(2) . ?
C15 H15 0.9500 . ?
C16 H16 0.9500 . ?
C21 C22 1.389(2) . ?
C21 C26 1.391(2) . ?
C22 C23 1.388(2) . ?
C22 H22 0.9500 . ?
C23 C24 1.388(2) . ?
C23 H23 0.9500 . ?
C24 C25 1.381(2) . ?
C24 H24 0.9500 . ?
C25 C26 1.386(2) . ?
C25 H25 0.9500 . ?
C26 H26 0.9500 . ?

loop_
_geom_hbond_atom_site_label_D
_geom_hbond_atom_site_label_H
_geom_hbond_atom_site_label_A
_geom_hbond_distance_DH
_geom_hbond_distance_HA
_geom_hbond_distance_DA
_geom_hbond_angle_DHA
_geom_hbond_site_symmetry_A
_geom_hbond_publ_flag
C2 H2A O1 0.99 2.55 3.4988(19) 160 3_465 yes
C2 H2B O1 0.99 2.51 3.343(2) 142 4_645 yes
C22 H22 O2 0.95 2.41 2.7502(17) 101 . yes

loop_
_geom_torsion_atom_site_label_1
_geom_torsion_atom_site_label_2
_geom_torsion_atom_site_label_3
_geom_torsion_atom_site_label_4
_geom_torsion
_geom_torsion_site_symmetry_1
_geom_torsion_site_symmetry_2
_geom_torsion_site_symmetry_3
_geom_torsion_site_symmetry_4
_geom_torsion_publ_flag
C11 O2 C2 C21 -176.45(12) . . . . ?
C2 O2 C11 C12 -6.2(2) . . . . ?
C2 O2 C11 C16 174.25(14) . . . . ?
O2 C11 C12 C13 -179.29(14) . . . . ?
C16 C11 C12 C13 0.2(2) . . . . ?
C11 C12 C13 C14 0.3(2) . . . . ?
C12 C13 C14 C15 -0.8(2) . . . . ?
C12 C13 C14 C1 177.97(15) . . . . ?
O1 C1 C14 C13 -172.56(17) . . . . ?
O1 C1 C14 C15 6.2(3) . . . . ?
C13 C14 C15 C16 0.8(2) . . . . ?
C1 C14 C15 C16 -177.91(15) . . . . ?
C14 C15 C16 C11 -0.3(2) . . . . ?
O2 C11 C16 C15 179.35(15) . . . . ?
C12 C11 C16 C15 -0.2(2) . . . . ?
O2 C2 C21 C22 10.15(19) . . . . ?
O2 C2 C21 C26 -170.93(14) . . . . ?
C26 C21 C22 C23 0.7(2) . . . . ?
C2 C21 C22 C23 179.59(14) . . . . ?
C21 C22 C23 C24 -0.4(2) . . . . ?
C22 C23 C24 C25 -0.4(3) . . . . ?
C23 C24 C25 C26 0.8(3) . . . . ?
C24 C25 C26 C21 -0.4(3) . . . . ?
C22 C21 C26 C25 -0.3(2) . . . . ?
C2 C21 C26 C25 -179.25(15) . . . . ?
